data_4122587
loop_
_publ_author_name
'Jablonskyt\.e, Au\<sra'
'Webster, Lee R.'
'Simmons, Trevor R.'
'Wright, Joseph A.'
'Pickett, Christopher J.'

_publ_section_title
;
 Electronic control of the protonation rates of Fe-Fe bonds.
;
_journal_issue 37
_journal_name_full 'Journal of the American Chemical Society'
_journal_page_first 13038
_journal_page_last 13044
_journal_paper_doi 10.1021/ja506693m
_journal_volume 136
_journal_year 2014
_chemical_formula_moiety 'C10 H13 Fe2 O5 P S2'
_chemical_formula_structural Fe2(edt)(CO)5(PMe3)
_chemical_formula_sum 'C10 H13 Fe2 O5 P S2'
_chemical_formula_weight 419.99
_chemical_name_systematic
;
 ?
;
_space_group_crystal_system triclinic
_space_group_IT_number 2
_space_group_name_Hall '-P 1'
_space_group_name_H-M_alt 'P -1'
_symmetry_space_group_name_Hall '-P 1'
_symmetry_space_group_name_H-M 'P -1'
_atom_sites_solution_hydrogens geom
_audit_creation_method SHELXL-2014
_cell_angle_alpha 101.030(4)
_cell_angle_beta 104.003(5)
_cell_angle_gamma 113.074(5)
_cell_formula_units_Z 2
_cell_length_a 8.4937(5)
_cell_length_b 9.4901(5)
_cell_length_c 11.7656(6)
_cell_measurement_reflns_used 2157
_cell_measurement_temperature 140(2)
_cell_measurement_theta_max 32.4240
_cell_measurement_theta_min 3.2107
_cell_volume 801.90(9)
_computing_cell_refinement 'CrysAlisPro (Agilent Technologies, 2012)'
_computing_data_collection 'CrysAlisPro (Agilent Technologies, 2012)'
_computing_data_reduction 'CrysAlisPro (Agilent Technologies, 2012)'
_computing_molecular_graphics 'CAMERON (Watkin et al., 1993)'
_computing_publication_material
;
 SHELXL-2013 (Sheldrick, 2013), WinGX (Farrugia, 2012)
 and enCIFer (Allen et al., 2004)
;
_computing_structure_refinement 'SHELXL-2014 (Sheldrick, 2014)'
_computing_structure_solution 'SIR92 (Altomare et al., 1993)'
_diffrn_ambient_temperature 140(2)
_diffrn_detector_area_resol_mean 16.0050
_diffrn_measured_fraction_theta_full 0.998
_diffrn_measured_fraction_theta_max 0.998
_diffrn_measurement_device_type 'Xcalibur, Sapphire3'
_diffrn_measurement_method '\w scans'
_diffrn_radiation_monochromator graphite
_diffrn_radiation_probe x-ray
_diffrn_radiation_source 'Enhance (Mo) X-ray Source'
_diffrn_radiation_type 'Mo K\a'
_diffrn_radiation_wavelength 0.71073
_diffrn_reflns_av_R_equivalents 0.0887
_diffrn_reflns_av_unetI/netI 0.0937
_diffrn_reflns_Laue_measured_fraction_full 0.998
_diffrn_reflns_Laue_measured_fraction_max 0.998
_diffrn_reflns_limit_h_max 11
_diffrn_reflns_limit_h_min -11
_diffrn_reflns_limit_k_max 12
_diffrn_reflns_limit_k_min -12
_diffrn_reflns_limit_l_max 15
_diffrn_reflns_limit_l_min -15
_diffrn_reflns_number 13038
_diffrn_reflns_point_group_measured_fraction_full 0.998
_diffrn_reflns_point_group_measured_fraction_max 0.998
_diffrn_reflns_theta_full 25.242
_diffrn_reflns_theta_max 27.495
_diffrn_reflns_theta_min 3.217
_exptl_absorpt_coefficient_mu 2.180
_exptl_absorpt_correction_T_max 1.00000
_exptl_absorpt_correction_T_min 0.98420
_exptl_absorpt_correction_type multi-scan
_exptl_absorpt_process_details 'CrysAlisPro (Agilent Technologies, 2012)'
_exptl_crystal_colour red
_exptl_crystal_density_diffrn 1.739
_exptl_crystal_description slab
_exptl_crystal_F_000 424
_exptl_crystal_size_max 0.030
_exptl_crystal_size_mid 0.030
_exptl_crystal_size_min 0.016
_refine_diff_density_max 0.822
_refine_diff_density_min -0.493
_refine_diff_density_rms 0.114
_refine_ls_extinction_method none
_refine_ls_goodness_of_fit_ref 1.022
_refine_ls_hydrogen_treatment constr
_refine_ls_matrix_type full
_refine_ls_number_parameters 184
_refine_ls_number_reflns 3675
_refine_ls_number_restraints 0
_refine_ls_restrained_S_all 1.022
_refine_ls_R_factor_all 0.0905
_refine_ls_R_factor_gt 0.0567
_refine_ls_shift/su_max 0.000
_refine_ls_shift/su_mean 0.000
_refine_ls_structure_factor_coef Fsqd
_refine_ls_weighting_details 'w=1/[\s^2^(Fo^2^)+(0.0251P)^2^] where P=(Fo^2^+2Fc^2^)/3'
_refine_ls_weighting_scheme calc
_refine_ls_wR_factor_gt 0.0856
_refine_ls_wR_factor_ref 0.0935
_reflns_Friedel_coverage 0.000
_reflns_number_gt 2652
_reflns_number_total 3675
_reflns_threshold_expression 'I > 2\s(I)'
_cod_data_source_file ja506693m_si_002.cif
_cod_data_source_block 3(edt)
_cod_depositor_comments 'Adding full bibliography for 4122577--4122589.cif.'
_cod_original_cell_volume 801.90(8)
_cod_database_code 4122587
_shelx_space_group_comment
;
The symmetry employed for this shelxl refinement is uniquely defined
by the following loop, which should always be used as a source of
symmetry information in preference to the above space-group names.
They are only intended as comments.
;
_shelx_estimated_absorpt_t_min 0.937
_shelx_estimated_absorpt_t_max 0.966
_shelxl_version_number 2014-3

loop_
_space_group_symop_operation_xyz
'x, y, z'
'-x, -y, -z'

loop_
_atom_site_label
_atom_site_type_symbol
_atom_site_fract_x
_atom_site_fract_y
_atom_site_fract_z
_atom_site_U_iso_or_equiv
_atom_site_adp_type
_atom_site_occupancy
_atom_site_site_symmetry_order
_atom_site_calc_flag
_atom_site_refinement_flags_posn
_atom_site_refinement_flags_adp
C1 C -0.0166(6) -0.0676(5) 0.2227(4) 0.0247(11) Uani 1 1 d . .
C2 C -0.0288(6) 0.1440(5) 0.4152(5) 0.0280(11) Uani 1 1 d . .
C3 C -0.2392(6) 0.0793(5) 0.1934(4) 0.0239(11) Uani 1 1 d . .
C4 C 0.1921(6) 0.5279(5) 0.4457(4) 0.0212(10) Uani 1 1 d . .
C5 C -0.0450(6) 0.4523(5) 0.2379(4) 0.0204(10) Uani 1 1 d . .
C6 C 0.3796(6) 0.2249(5) 0.2372(4) 0.0250(11) Uani 1 1 d . .
H6A H 0.5070 0.3059 0.2556 0.030 Uiso 1 1 calc R U
H6B H 0.3795 0.1204 0.2368 0.030 Uiso 1 1 calc R U
C7 C 0.2619(6) 0.2065(5) 0.1100(4) 0.0242(10) Uani 1 1 d . .
H7A H 0.2248 0.0991 0.0522 0.029 Uiso 1 1 calc R U
H7B H 0.3346 0.2899 0.0788 0.029 Uiso 1 1 calc R U
C8 C 0.5725(6) 0.6491(5) 0.2768(5) 0.0312(12) Uani 1 1 d . .
H8A H 0.6483 0.7498 0.2648 0.047 Uiso 1 1 calc R U
H8B H 0.5611 0.5569 0.2149 0.047 Uiso 1 1 calc R U
H8C H 0.6297 0.6492 0.3598 0.047 Uiso 1 1 calc R U
C9 C 0.2718(7) 0.6476(5) 0.1060(4) 0.0318(12) Uani 1 1 d . .
H9A H 0.1581 0.6568 0.0916 0.048 Uiso 1 1 calc R U
H9B H 0.2505 0.5506 0.0441 0.048 Uiso 1 1 calc R U
H9C H 0.3661 0.7433 0.0993 0.048 Uiso 1 1 calc R U
C10 C 0.4037(6) 0.8297(5) 0.3606(4) 0.0301(12) Uani 1 1 d . .
H10A H 0.4685 0.8420 0.4459 0.045 Uiso 1 1 calc R U
H10B H 0.2912 0.8384 0.3560 0.045 Uiso 1 1 calc R U
H10C H 0.4820 0.9147 0.3346 0.045 Uiso 1 1 calc R U
Fe1 Fe -0.00663(8) 0.12860(7) 0.26677(6) 0.01957(17) Uani 1 1 d . .
Fe2 Fe 0.15001(8) 0.42339(7) 0.29238(6) 0.01638(16) Uani 1 1 d . .
O1 O -0.0238(5) -0.1931(4) 0.1941(3) 0.0380(9) Uani 1 1 d . .
O2 O -0.0454(5) 0.1558(4) 0.5094(3) 0.0409(9) Uani 1 1 d . .
O3 O -0.3889(4) 0.0487(4) 0.1460(3) 0.0395(9) Uani 1 1 d . .
O4 O 0.2192(4) 0.5970(4) 0.5466(3) 0.0331(8) Uani 1 1 d . .
O5 O -0.1781(4) 0.4622(4) 0.2013(3) 0.0296(8) Uani 1 1 d . .
P1 P 0.34691(15) 0.63309(13) 0.25953(11) 0.0195(3) Uani 1 1 d . .
S1 S 0.29894(15) 0.28774(13) 0.35845(11) 0.0217(3) Uani 1 1 d . .
S2 S 0.05668(15) 0.22697(12) 0.11357(10) 0.0192(2) Uani 1 1 d . .

loop_
_atom_site_aniso_label
_atom_site_aniso_U_11
_atom_site_aniso_U_22
_atom_site_aniso_U_33
_atom_site_aniso_U_23
_atom_site_aniso_U_13
_atom_site_aniso_U_12
C1 0.025(3) 0.034(3) 0.026(3) 0.018(2) 0.018(2) 0.016(2)
C2 0.029(3) 0.025(2) 0.039(3) 0.015(2) 0.015(3) 0.017(2)
C3 0.026(3) 0.020(2) 0.031(3) 0.013(2) 0.016(2) 0.011(2)
C4 0.018(2) 0.022(2) 0.027(3) 0.011(2) 0.009(2) 0.011(2)
C5 0.026(3) 0.016(2) 0.024(3) 0.007(2) 0.015(2) 0.010(2)
C6 0.021(2) 0.026(2) 0.035(3) 0.010(2) 0.012(2) 0.015(2)
C7 0.023(3) 0.024(2) 0.027(3) 0.005(2) 0.014(2) 0.010(2)
C8 0.024(3) 0.030(3) 0.041(3) 0.012(2) 0.016(3) 0.011(2)
C9 0.032(3) 0.032(3) 0.028(3) 0.011(2) 0.011(3) 0.011(2)
C10 0.032(3) 0.018(2) 0.040(3) 0.008(2) 0.017(3) 0.010(2)
Fe1 0.0195(4) 0.0183(3) 0.0264(4) 0.0097(3) 0.0111(3) 0.0110(3)
Fe2 0.0158(3) 0.0173(3) 0.0194(4) 0.0060(3) 0.0076(3) 0.0100(3)
O1 0.055(2) 0.0277(18) 0.051(2) 0.0174(18) 0.031(2) 0.0291(18)
O2 0.051(2) 0.053(2) 0.036(2) 0.021(2) 0.026(2) 0.031(2)
O3 0.0213(19) 0.041(2) 0.055(3) 0.015(2) 0.013(2) 0.0148(17)
O4 0.0266(19) 0.047(2) 0.0221(19) 0.0018(17) 0.0080(17) 0.0180(17)
O5 0.0255(18) 0.0341(19) 0.040(2) 0.0164(17) 0.0128(18) 0.0210(16)
P1 0.0181(6) 0.0184(6) 0.0230(7) 0.0065(5) 0.0085(6) 0.0086(5)
S1 0.0188(6) 0.0260(6) 0.0244(7) 0.0098(5) 0.0071(5) 0.0139(5)
S2 0.0188(6) 0.0197(5) 0.0201(6) 0.0059(5) 0.0071(5) 0.0100(5)

loop_
_atom_type_symbol
_atom_type_description
_atom_type_scat_dispersion_real
_atom_type_scat_dispersion_imag
_atom_type_scat_source
C C 0.0033 0.0016 'International Tables Vol C Tables 4.2.6.8 and 6.1.1.4'
H H 0.0000 0.0000 'International Tables Vol C Tables 4.2.6.8 and 6.1.1.4'
Fe Fe 0.3463 0.8444 'International Tables Vol C Tables 4.2.6.8 and 6.1.1.4'
O O 0.0106 0.0060 'International Tables Vol C Tables 4.2.6.8 and 6.1.1.4'
P P 0.1023 0.0942 'International Tables Vol C Tables 4.2.6.8 and 6.1.1.4'
S S 0.1246 0.1234 'International Tables Vol C Tables 4.2.6.8 and 6.1.1.4'

loop_
_geom_angle_atom_site_label_1
_geom_angle_atom_site_label_2
_geom_angle_atom_site_label_3
_geom_angle
O1 C1 Fe1 179.6(5)
O2 C2 Fe1 178.3(4)
O3 C3 Fe1 179.5(4)
O4 C4 Fe2 179.7(4)
O5 C5 Fe2 176.2(4)
C7 C6 S1 112.3(3)
C7 C6 H6A 109.1
S1 C6 H6A 109.1
C7 C6 H6B 109.1
S1 C6 H6B 109.1
H6A C6 H6B 107.9
C6 C7 S2 111.9(3)
C6 C7 H7A 109.2
S2 C7 H7A 109.2
C6 C7 H7B 109.2
S2 C7 H7B 109.2
H7A C7 H7B 107.9
P1 C8 H8A 109.5
P1 C8 H8B 109.5
H8A C8 H8B 109.5
P1 C8 H8C 109.5
H8A C8 H8C 109.5
H8B C8 H8C 109.5
P1 C9 H9A 109.5
P1 C9 H9B 109.5
H9A C9 H9B 109.5
P1 C9 H9C 109.5
H9A C9 H9C 109.5
H9B C9 H9C 109.5
P1 C10 H10A 109.5
P1 C10 H10B 109.5
H10A C10 H10B 109.5
P1 C10 H10C 109.5
H10A C10 H10C 109.5
H10B C10 H10C 109.5
C3 Fe1 C2 92.7(2)
C3 Fe1 C1 100.7(2)
C2 Fe1 C1 101.58(19)
C3 Fe1 S2 88.26(14)
C2 Fe1 S2 154.33(14)
C1 Fe1 S2 103.43(14)
C3 Fe1 S1 157.30(14)
C2 Fe1 S1 90.05(16)
C1 Fe1 S1 100.84(15)
S2 Fe1 S1 79.74(4)
C3 Fe1 Fe2 101.36(13)
C2 Fe1 Fe2 98.73(14)
C1 Fe1 Fe2 149.12(14)
S2 Fe1 Fe2 56.09(3)
S1 Fe1 Fe2 55.98(3)
C4 Fe2 C5 91.2(2)
C4 Fe2 P1 95.37(14)
C5 Fe2 P1 97.26(13)
C4 Fe2 S1 90.83(14)
C5 Fe2 S1 155.08(13)
P1 Fe2 S1 107.27(5)
C4 Fe2 S2 163.21(14)
C5 Fe2 S2 90.85(14)
P1 Fe2 S2 100.89(5)
S1 Fe2 S2 80.46(4)
C4 Fe2 Fe1 106.59(14)
C5 Fe2 Fe1 99.06(13)
P1 Fe2 Fe1 152.20(4)
S1 Fe2 Fe1 56.69(3)
S2 Fe2 Fe1 56.65(3)
C10 P1 C9 103.2(2)
C10 P1 C8 101.6(2)
C9 P1 C8 102.6(2)
C10 P1 Fe2 115.16(16)
C9 P1 Fe2 114.73(16)
C8 P1 Fe2 117.58(15)
C6 S1 Fe2 107.21(14)
C6 S1 Fe1 101.05(15)
Fe2 S1 Fe1 67.33(4)
C7 S2 Fe2 104.96(15)
C7 S2 Fe1 103.08(14)
Fe2 S2 Fe1 67.26(4)

loop_
_geom_bond_atom_site_label_1
_geom_bond_atom_site_label_2
_geom_bond_distance
C1 O1 1.146(5)
C1 Fe1 1.797(5)
C2 O2 1.141(5)
C2 Fe1 1.786(5)
C3 O3 1.148(5)
C3 Fe1 1.778(5)
C4 O4 1.159(5)
C4 Fe2 1.758(5)
C5 O5 1.156(5)
C5 Fe2 1.772(4)
C6 C7 1.520(6)
C6 S1 1.824(4)
C6 H6A 0.9900
C6 H6B 0.9900
C7 S2 1.837(4)
C7 H7A 0.9900
C7 H7B 0.9900
C8 P1 1.819(4)
C8 H8A 0.9800
C8 H8B 0.9800
C8 H8C 0.9800
C9 P1 1.816(5)
C9 H9A 0.9800
C9 H9B 0.9800
C9 H9C 0.9800
C10 P1 1.815(4)
C10 H10A 0.9800
C10 H10B 0.9800
C10 H10C 0.9800
Fe1 S2 2.2648(12)
Fe1 S1 2.2649(13)
Fe1 Fe2 2.5007(8)
Fe2 P1 2.2147(12)
Fe2 S1 2.2462(12)
Fe2 S2 2.2501(13)

loop_
_geom_torsion_atom_site_label_1
_geom_torsion_atom_site_label_2
_geom_torsion_atom_site_label_3
_geom_torsion_atom_site_label_4
_geom_torsion
S1 C6 C7 S2 -7.5(4)
C7 C6 S1 Fe2 -26.4(3)
C7 C6 S1 Fe1 43.0(3)
C6 C7 S2 Fe2 38.2(3)
C6 C7 S2 Fe1 -31.4(3)
